data_4341428
loop_
_publ_author_name
'Chakraborty, Anindita'
'Lingampalli, Srinivasa Rao'
'Kumari, Aman'
'Ribas, Joan'
'Ribas-Arino, Jordi'
'Maji, Tapas Kumar'

_publ_section_title
;
 Structural and Magnetic Diversity Based on Different Imidazolate Linkers
 in Cu(II)-Azido Coordination Compounds
;
_journal_name_full 'Inorganic Chemistry'
_journal_page_first 141031143936008
_journal_paper_doi 10.1021/ic501655u
_journal_year 2014
_chemical_formula_sum 'C12 H15 Cu2 N17 O'
_chemical_formula_weight 540.49
_chemical_name_systematic
;
 ?
;
_space_group_IT_number 2
_symmetry_cell_setting triclinic
_symmetry_space_group_name_Hall '-P 1'
_symmetry_space_group_name_H-M 'P -1'
_atom_sites_solution_hydrogens geom
_atom_sites_solution_primary direct
_atom_sites_solution_secondary difmap
_audit_creation_method SHELXL-97
_cell_angle_alpha 90.3090(10)
_cell_angle_beta 90.5480(10)
_cell_angle_gamma 107.3910(10)
_cell_formula_units_Z 2
_cell_length_a 7.84820(10)
_cell_length_b 8.7740(2)
_cell_length_c 15.4669(3)
_cell_measurement_temperature 293(2)
_cell_volume 1016.28(3)
_computing_structure_refinement 'SHELXL-97 (Sheldrick, 2008)'
_diffrn_ambient_temperature 293(2)
_diffrn_measured_fraction_theta_full 0.996
_diffrn_measured_fraction_theta_max 0.996
_diffrn_radiation_monochromator graphite
_diffrn_radiation_source 'fine-focus sealed tube'
_diffrn_radiation_type MoK\a
_diffrn_radiation_wavelength 0.71073
_diffrn_reflns_av_R_equivalents 0.0512
_diffrn_reflns_av_sigmaI/netI 0.0564
_diffrn_reflns_limit_h_max 10
_diffrn_reflns_limit_h_min -9
_diffrn_reflns_limit_k_max 11
_diffrn_reflns_limit_k_min -11
_diffrn_reflns_limit_l_max 19
_diffrn_reflns_limit_l_min -19
_diffrn_reflns_number 16383
_diffrn_reflns_theta_full 27.11
_diffrn_reflns_theta_max 27.11
_diffrn_reflns_theta_min 1.32
_exptl_absorpt_coefficient_mu 2.140
_exptl_absorpt_correction_T_max 0.8475
_exptl_absorpt_correction_T_min 0.7833
_exptl_absorpt_correction_type empirical
_exptl_absorpt_process_details SADABS
_exptl_crystal_colour green
_exptl_crystal_density_diffrn 1.766
_exptl_crystal_density_method 'not measured'
_exptl_crystal_description block
_exptl_crystal_F_000 544
_exptl_crystal_size_max 0.12
_exptl_crystal_size_mid 0.10
_exptl_crystal_size_min 0.08
_refine_diff_density_max 1.133
_refine_diff_density_min -0.333
_refine_diff_density_rms 0.092
_refine_ls_extinction_method none
_refine_ls_goodness_of_fit_ref 1.031
_refine_ls_hydrogen_treatment mixed
_refine_ls_matrix_type full
_refine_ls_number_parameters 344
_refine_ls_number_reflns 4460
_refine_ls_number_restraints 0
_refine_ls_restrained_S_all 1.031
_refine_ls_R_factor_all 0.0659
_refine_ls_R_factor_gt 0.0388
_refine_ls_shift/su_max 0.000
_refine_ls_shift/su_mean 0.000
_refine_ls_structure_factor_coef Fsqd
_refine_ls_weighting_details 'calc w=1/[\s^2^(Fo^2^)+(0.0383P)^2^+0.9235P] where P=(Fo^2^+2Fc^2^)/3'
_refine_ls_weighting_scheme calc
_refine_ls_wR_factor_gt 0.0844
_refine_ls_wR_factor_ref 0.0982
_reflns_number_gt 3230
_reflns_number_total 4460
_reflns_threshold_expression >2\s(I)
_cod_data_source_file ic501655u_si_001.cif
_cod_data_source_block compound4
_cod_depositor_comments
;
The following automatic conversions were performed:

'_symmetry_cell_setting' value 'Triclinic' changed to 'triclinic'
according to
/home/saulius/struct/COD-crude-data--automatic-downloads/rss-feeds/ACS/lib/dictionaries/cif_core.dic
dictionary named 'cif_core.dic' version 2.4.2 from 2011-04-26.

Automatic conversion script
Id: cif_fix_values 2827 2014-09-09 07:05:25Z andrius 
;
_cod_original_sg_symbol_H-M P-1
_cod_database_code 4341428

loop_
_symmetry_equiv_pos_as_xyz
'x, y, z'
'-x, -y, -z'

loop_
_atom_site_label
_atom_site_type_symbol
_atom_site_fract_x
_atom_site_fract_y
_atom_site_fract_z
_atom_site_U_iso_or_equiv
_atom_site_adp_type
_atom_site_occupancy
_atom_site_symmetry_multiplicity
_atom_site_calc_flag
Cu2 Cu 0.87239(6) 0.01326(5) 0.34637(3) 0.02582(13) Uani 1 1 d
Cu1 Cu 0.86975(6) -0.46881(5) 0.07153(3) 0.02511(13) Uani 1 1 d
N3 N 0.9917(4) -0.5744(4) 0.1855(2) 0.0367(8) Uani 1 1 d
C3 C 0.8847(5) -0.2324(5) 0.2141(2) 0.0288(8) Uani 1 1 d
N6 N 0.6163(4) -0.5766(4) 0.0994(2) 0.0297(7) Uani 1 1 d
C5 C 0.3579(6) -0.7604(6) 0.1231(3) 0.0417(11) Uani 1 1 d
N15 N 0.8352(4) 0.0953(4) 0.4647(2) 0.0344(8) Uani 1 1 d
N4 N 0.8951(4) -0.6526(4) 0.2370(2) 0.0282(7) Uani 1 1 d
N14 N 0.3720(5) -0.2811(4) 0.4018(3) 0.0391(9) Uani 1 1 d
N13 N 0.6167(4) -0.1187(4) 0.3499(2) 0.0291(7) Uani 1 1 d
N1 N 0.8735(4) -0.2671(3) 0.12914(19) 0.0264(7) Uani 1 1 d
N11 N 1.1289(4) 0.1431(4) 0.3468(2) 0.0274(7) Uani 1 1 d
N5 N 0.7991(5) -0.7328(4) 0.2879(2) 0.0393(9) Uani 1 1 d
C8 C 0.3499(6) -0.2816(5) 0.3143(3) 0.0391(10) Uani 1 1 d
N2 N 0.8933(4) -0.0807(4) 0.23041(19) 0.0271(7) Uani 1 1 d
C7 C 0.5003(5) -0.1830(5) 0.2831(3) 0.0323(9) Uani 1 1 d
C2 C 0.8742(6) -0.1273(5) 0.0899(3) 0.0349(10) Uani 1 1 d
N16 N 0.9375(4) 0.1588(3) 0.5195(2) 0.0272(7) Uani 1 1 d
N8 N 1.1110(4) -0.3663(4) 0.0171(2) 0.0358(8) Uani 1 1 d
N7 N 0.3360(5) -0.6137(5) 0.1316(2) 0.0433(9) Uani 1 1 d
N9 N 1.2213(5) -0.2587(4) 0.0522(2) 0.0346(8) Uani 1 1 d
C12 C 1.2055(5) 0.2990(5) 0.3716(3) 0.0336(9) Uani 1 1 d
C1 C 0.8864(6) -0.0145(5) 0.1512(3) 0.0343(9) Uani 1 1 d
C4 C 0.5293(6) -0.7372(5) 0.1034(3) 0.0353(9) Uani 1 1 d
C6 C 0.4939(6) -0.5065(6) 0.1174(3) 0.0393(10) Uani 1 1 d
N10 N 1.3230(6) -0.1555(5) 0.0853(3) 0.0671(13) Uani 1 1 d
C9 C 0.5323(6) -0.1823(5) 0.4197(3) 0.0358(10) Uani 1 1 d
C11 C 1.2629(5) 0.0899(5) 0.3254(3) 0.0343(9) Uani 1 1 d
C13 C 1.3827(6) 0.3378(5) 0.3645(3) 0.0393(10) Uani 1 1 d
N12 N 1.4175(5) 0.2038(5) 0.3360(3) 0.0406(9) Uani 1 1 d
N17 N 1.0309(5) 0.2199(4) 0.5772(2) 0.0384(8) Uani 1 1 d
O1W O 0.2050(4) -0.4457(4) 0.5478(2) 0.0523(8) Uiso 1 1 d
H6 H 0.517(5) -0.402(5) 0.122(2) 0.028(11) Uiso 1 1 d
H9 H 0.524(5) -0.154(4) 0.232(2) 0.019(10) Uiso 1 1 d
H11 H 1.254(5) -0.011(5) 0.301(3) 0.038(11) Uiso 1 1 d
H16 H 1.505(5) 0.200(5) 0.326(3) 0.028(12) Uiso 1 1 d
H15 H 0.578(6) -0.158(5) 0.468(3) 0.037(12) Uiso 1 1 d
H14 H 0.314(6) -0.337(5) 0.437(3) 0.035(13) Uiso 1 1 d
H3 H 0.872(5) -0.317(5) 0.263(3) 0.041(12) Uiso 1 1 d
H1 H 0.889(5) 0.089(5) 0.145(2) 0.025(10) Uiso 1 1 d
H13 H 1.471(6) 0.436(5) 0.376(3) 0.044(12) Uiso 1 1 d
H7 H 0.253(6) -0.586(5) 0.150(3) 0.046(14) Uiso 1 1 d
H4 H 0.581(5) -0.812(5) 0.096(3) 0.036(12) Uiso 1 1 d
H12 H 1.143(5) 0.363(5) 0.390(3) 0.043(13) Uiso 1 1 d
H8 H 0.253(6) -0.343(5) 0.287(3) 0.042(12) Uiso 1 1 d
H5 H 0.282(6) -0.845(5) 0.133(3) 0.050(14) Uiso 1 1 d
H2 H 0.858(5) -0.127(5) 0.031(3) 0.045(12) Uiso 1 1 d

loop_
_atom_site_aniso_label
_atom_site_aniso_U_11
_atom_site_aniso_U_22
_atom_site_aniso_U_33
_atom_site_aniso_U_23
_atom_site_aniso_U_13
_atom_site_aniso_U_12
Cu2 0.0243(3) 0.0275(2) 0.0228(2) -0.00794(19) 0.00302(19) 0.0035(2)
Cu1 0.0258(3) 0.0229(2) 0.0250(2) -0.00628(18) 0.00613(19) 0.00478(19)
N3 0.0306(19) 0.040(2) 0.040(2) 0.0108(16) 0.0088(16) 0.0115(16)
C3 0.033(2) 0.0301(19) 0.0229(19) -0.0064(16) 0.0030(16) 0.0093(17)
N6 0.0256(17) 0.0308(17) 0.0320(18) -0.0057(14) 0.0024(14) 0.0073(14)
C5 0.032(2) 0.046(3) 0.037(3) 0.001(2) 0.002(2) -0.003(2)
N15 0.0339(19) 0.0409(19) 0.0250(17) -0.0125(15) 0.0049(15) 0.0061(16)
N4 0.0266(17) 0.0330(17) 0.0295(17) -0.0058(15) -0.0051(15) 0.0160(15)
N14 0.035(2) 0.032(2) 0.045(2) -0.0024(17) 0.0130(18) -0.0001(17)
N13 0.0277(17) 0.0305(17) 0.0258(17) -0.0045(14) 0.0007(14) 0.0038(14)
N1 0.0314(17) 0.0239(15) 0.0230(16) -0.0077(13) 0.0037(13) 0.0069(14)
N11 0.0278(17) 0.0276(16) 0.0278(17) -0.0035(13) 0.0021(14) 0.0098(14)
N5 0.0337(19) 0.051(2) 0.036(2) 0.0108(17) 0.0097(16) 0.0158(17)
C8 0.030(2) 0.035(2) 0.048(3) -0.013(2) -0.005(2) 0.0044(19)
N2 0.0276(17) 0.0268(16) 0.0252(16) -0.0074(13) 0.0026(13) 0.0056(14)
C7 0.032(2) 0.036(2) 0.028(2) -0.0032(18) 0.0006(18) 0.0089(18)
C2 0.051(3) 0.032(2) 0.021(2) -0.0039(17) 0.0014(19) 0.013(2)
N16 0.0353(19) 0.0217(15) 0.0251(17) 0.0012(14) 0.0092(15) 0.0091(14)
N8 0.0357(19) 0.0283(17) 0.0369(19) -0.0134(15) 0.0126(16) -0.0006(15)
N7 0.028(2) 0.062(3) 0.042(2) -0.0007(19) 0.0073(17) 0.0155(19)
N9 0.0341(19) 0.0334(19) 0.0343(19) -0.0061(16) 0.0041(16) 0.0068(17)
C12 0.029(2) 0.027(2) 0.044(2) -0.0087(18) -0.0013(19) 0.0089(18)
C1 0.047(3) 0.025(2) 0.033(2) -0.0002(17) 0.0094(19) 0.0124(19)
C4 0.031(2) 0.033(2) 0.039(2) -0.0007(19) 0.0058(18) 0.0070(19)
C6 0.033(2) 0.040(3) 0.046(3) -0.008(2) 0.003(2) 0.013(2)
N10 0.051(3) 0.066(3) 0.071(3) -0.033(3) -0.002(2) -0.002(2)
C9 0.037(2) 0.036(2) 0.029(2) -0.0047(19) 0.0026(19) 0.0026(19)
C11 0.032(2) 0.033(2) 0.039(2) -0.0037(19) 0.0054(19) 0.0109(19)
C13 0.029(2) 0.033(2) 0.049(3) -0.002(2) -0.002(2) -0.0001(19)
N12 0.022(2) 0.051(2) 0.051(2) 0.0032(18) 0.0075(18) 0.0130(18)
N17 0.047(2) 0.0346(19) 0.0303(19) -0.0052(16) -0.0075(17) 0.0077(17)

loop_
_atom_type_symbol
_atom_type_description
_atom_type_scat_dispersion_real
_atom_type_scat_dispersion_imag
_atom_type_scat_source
C C 0.0033 0.0016 'International Tables Vol C Tables 4.2.6.8 and 6.1.1.4'
H H 0.0000 0.0000 'International Tables Vol C Tables 4.2.6.8 and 6.1.1.4'
N N 0.0061 0.0033 'International Tables Vol C Tables 4.2.6.8 and 6.1.1.4'
O O 0.0106 0.0060 'International Tables Vol C Tables 4.2.6.8 and 6.1.1.4'
Cu Cu 0.3201 1.2651 'International Tables Vol C Tables 4.2.6.8 and 6.1.1.4'

loop_
_geom_angle_atom_site_label_1
_geom_angle_atom_site_label_2
_geom_angle_atom_site_label_3
_geom_angle
_geom_angle_site_symmetry_1
_geom_angle_site_symmetry_3
N11 Cu2 N13 178.14(13) . .
N11 Cu2 N2 91.95(12) . .
N13 Cu2 N2 89.36(12) . .
N11 Cu2 N15 91.92(13) . .
N13 Cu2 N15 86.74(13) . .
N2 Cu2 N15 175.93(13) . .
N1 Cu1 N6 93.97(12) . .
N1 Cu1 N8 163.41(13) . 2_745
N6 Cu1 N8 95.29(13) . 2_745
N1 Cu1 N8 91.80(12) . .
N6 Cu1 N8 168.04(13) . .
N8 Cu1 N8 76.74(14) 2_745 .
N1 Cu1 N3 97.02(13) . .
N6 Cu1 N3 96.34(12) . .
N8 Cu1 N3 95.60(13) 2_745 .
N8 Cu1 N3 93.34(13) . .
N4 N3 Cu1 118.7(3) . .
N2 C3 N1 112.7(3) . .
C6 N6 C4 105.0(3) . .
C6 N6 Cu1 126.5(3) . .
C4 N6 Cu1 128.5(3) . .
C4 C5 N7 106.6(4) . .
N16 N15 Cu2 131.4(3) . .
N5 N4 N3 179.0(4) . .
C9 N14 C8 107.1(4) . .
C9 N13 C7 104.7(3) . .
C9 N13 Cu2 125.0(3) . .
C7 N13 Cu2 129.7(3) . .
C3 N1 C2 104.6(3) . .
C3 N1 Cu1 128.5(3) . .
C2 N1 Cu1 126.8(2) . .
C11 N11 C12 105.4(3) . .
C11 N11 Cu2 125.2(3) . .
C12 N11 Cu2 129.3(3) . .
C7 C8 N14 106.3(4) . .
C3 N2 C1 105.2(3) . .
C3 N2 Cu2 126.1(3) . .
C1 N2 Cu2 127.7(2) . .
C8 C7 N13 109.9(4) . .
C1 C2 N1 108.9(4) . .
N17 N16 N15 176.0(4) . .
N9 N8 Cu1 132.1(3) . 2_745
N9 N8 Cu1 121.3(3) . .
Cu1 N8 Cu1 103.26(14) 2_745 .
C6 N7 C5 107.4(4) . .
N10 N9 N8 178.6(5) . .
C13 C12 N11 110.0(4) . .
C2 C1 N2 108.6(3) . .
C5 C4 N6 109.8(4) . .
N6 C6 N7 111.3(4) . .
N13 C9 N14 112.1(4) . .
N11 C11 N12 110.6(4) . .
C12 C13 N12 105.9(4) . .
C11 N12 C13 108.2(4) . .

loop_
_geom_bond_atom_site_label_1
_geom_bond_atom_site_label_2
_geom_bond_distance
_geom_bond_site_symmetry_2
Cu2 N11 1.995(3) .
Cu2 N13 1.996(3) .
Cu2 N2 1.999(3) .
Cu2 N15 2.019(3) .
Cu1 N1 1.970(3) .
Cu1 N6 1.983(3) .
Cu1 N8 2.026(3) 2_745
Cu1 N8 2.030(3) .
Cu1 N3 2.324(3) .
N3 N4 1.177(4) .
C3 N2 1.335(4) .
C3 N1 1.343(4) .
N6 C6 1.317(5) .
N6 C4 1.372(5) .
C5 C4 1.338(6) .
C5 N7 1.354(6) .
N15 N16 1.178(4) .
N4 N5 1.176(4) .
N14 C9 1.322(5) .
N14 C8 1.362(6) .
N13 C9 1.310(5) .
N13 C7 1.374(5) .
N1 C2 1.369(5) .
N11 C11 1.316(5) .
N11 C12 1.370(5) .
C8 C7 1.334(6) .
N2 C1 1.367(5) .
C2 C1 1.349(5) .
N16 N17 1.170(4) .
N8 N9 1.198(4) .
N8 Cu1 2.026(3) 2_745
N7 C6 1.334(6) .
N9 N10 1.128(5) .
C12 C13 1.335(6) .
C11 N12 1.329(5) .
C13 N12 1.357(6) .
